data_1544791
loop_
_publ_author_name
'Essaghouani, Abdelhanine'
'Boulhaoua, Mohammed'
'Lahmidi, Sanae'
'El Hafi, Mohamed'
'Essassi, El Mokhtar'
'Mague, Joel T.'

_publ_section_title
;
 1-Benzyl-4-phenyl-1<i>H</i>-1,5-benzodiazepin-2(3<i>H</i>)-one
;
_journal_coeditor_code VM4019
_journal_issue 12
_journal_name_full IUCrData
_journal_page_first x161988
_journal_paper_doi 10.1107/S241431461601988X
_journal_volume 1
_journal_year 2016
_chemical_formula_iupac 'C22 H18 N2 O'
_chemical_formula_moiety 'C22 H18 N2 O'
_chemical_formula_sum 'C22 H18 N2 O'
_chemical_formula_weight 326.38
_chemical_name_systematic
;
1-Benzyl-4-phenyl-1<i>H</i>-1,5-benzodiazepin-2(3<i>H</i>)-one
;
_space_group_crystal_system monoclinic
_space_group_IT_number 14
_space_group_name_Hall '-P 2ybc'
_space_group_name_H-M_alt 'P 1 21/c 1'
_symmetry_space_group_name_Hall '-P 2ybc'
_symmetry_space_group_name_H-M 'P 1 21/c 1'
_atom_sites_solution_hydrogens geom
_atom_sites_solution_primary direct
_atom_sites_solution_secondary difmap
_audit_creation_method SHELXL-2014/7
_cell_angle_alpha 90
_cell_angle_beta 93.4610(10)
_cell_angle_gamma 90
_cell_formula_units_Z 4
_cell_length_a 14.6973(7)
_cell_length_b 5.9179(3)
_cell_length_c 19.8537(9)
_cell_measurement_reflns_used 9683
_cell_measurement_temperature 296.(2)
_cell_measurement_theta_max 27.4913
_cell_measurement_theta_min 2.4099
_cell_volume 1723.67(14)
_computing_cell_refinement
;
<i>SAINT</i> (Bruker, 2016)
;
_computing_data_collection
;
<i>APEX3</i> (Bruker, 2016)
;
_computing_data_reduction
;
<i>SAINT</i> (Bruker, 2016)
;
_computing_molecular_graphics
;
<i>DIAMOND</i> (Brandenburg & Putz, 2012)
;
_computing_publication_material
;
<i>SHELXTL</i> (Sheldrick, 2008)
;
_computing_structure_refinement
;
<i>SHELXL2014</i> (Sheldrick, 2015<i>b</i>)
;
_computing_structure_solution
;
<i>SHELXT</i> (Sheldrick, 2015<i>a</i>)
;
_diffrn_ambient_temperature 296(2)
_diffrn_detector_area_resol_mean 8.3333
_diffrn_measured_fraction_theta_full 1.000
_diffrn_measured_fraction_theta_max 0.999
_diffrn_measurement_device_type 'Bruker SMART APEX CCD'
_diffrn_measurement_method '\f and \w scans'
_diffrn_radiation_monochromator graphite
_diffrn_radiation_type MoK\a
_diffrn_radiation_wavelength 0.71073
_diffrn_reflns_av_R_equivalents 0.0352
_diffrn_reflns_limit_h_max 19
_diffrn_reflns_limit_h_min -19
_diffrn_reflns_limit_k_max 7
_diffrn_reflns_limit_k_min -7
_diffrn_reflns_limit_l_max 25
_diffrn_reflns_limit_l_min -26
_diffrn_reflns_number 30265
_diffrn_reflns_theta_full 28.200
_diffrn_reflns_theta_max 28.274
_diffrn_reflns_theta_min 2.055
_exptl_absorpt_coefficient_mu 0.078
_exptl_absorpt_correction_T_max 0.98
_exptl_absorpt_correction_T_min 0.87
_exptl_absorpt_correction_type multi-scan
_exptl_absorpt_process_details
;
(<i>SADABS</i>; Bruker, 2016)
;
_exptl_crystal_colour colourless
_exptl_crystal_density_diffrn 1.258
_exptl_crystal_density_method 'not measured'
_exptl_crystal_description block
_exptl_crystal_F_000 688
_exptl_crystal_size_max 0.430
_exptl_crystal_size_mid 0.300
_exptl_crystal_size_min 0.220
_refine_diff_density_max 0.210
_refine_diff_density_min -0.154
_refine_ls_extinction_method none
_refine_ls_goodness_of_fit_ref 1.069
_refine_ls_hydrogen_treatment constr
_refine_ls_matrix_type full
_refine_ls_number_parameters 226
_refine_ls_number_reflns 4261
_refine_ls_number_restraints 0
_refine_ls_restrained_S_all 1.069
_refine_ls_R_factor_all 0.0590
_refine_ls_R_factor_gt 0.0438
_refine_ls_shift/su_max 0.001
_refine_ls_shift/su_mean 0.000
_refine_ls_structure_factor_coef Fsqd
_refine_ls_weighting_details 'w=1/[\s^2^(Fo^2^)+(0.0823P)^2^+0.0650P] where P=(Fo^2^+2Fc^2^)/3'
_refine_ls_weighting_scheme calc
_refine_ls_wR_factor_gt 0.1290
_refine_ls_wR_factor_ref 0.1389
_reflns_number_gt 3110
_reflns_number_total 4261
_reflns_threshold_expression 'I > 2\s(I)'
_cod_data_source_file vm4019sup1.cif
_cod_data_source_block I
_cod_database_code 1544791
_shelx_space_group_comment
;
The symmetry employed for this shelxl refinement is uniquely defined
by the following loop, which should always be used as a source of
symmetry information in preference to the above space-group names.
They are only intended as comments.
;
_shelx_estimated_absorpt_t_min 0.967
_shelx_estimated_absorpt_t_max 0.983

loop_
_space_group_symop_operation_xyz
'x, y, z'
'-x, y+1/2, -z+1/2'
'-x, -y, -z'
'x, -y-1/2, z-1/2'

loop_
_atom_site_type_symbol
_atom_site_label
_atom_site_fract_x
_atom_site_fract_y
_atom_site_fract_z
_atom_site_U_iso_or_equiv
_atom_site_adp_type
_atom_site_calc_flag
_atom_site_occupancy
O O1 0.24295(7) 0.5688(2) 0.31026(6) 0.0954(4) Uani d 1
N N1 0.40947(6) 0.15215(15) 0.42752(5) 0.0473(2) Uani d 1
N N2 0.22089(6) 0.26574(17) 0.37616(4) 0.0514(3) Uani d 1
C C1 0.24093(7) 0.13976(19) 0.43604(5) 0.0458(3) Uani d 1
C C2 0.16861(8) 0.0487(2) 0.46964(6) 0.0577(3) Uani d 1
H H2 0.1091 0.0767 0.4532 0.069 Uiso calc 1
C C3 0.18363(10) -0.0813(2) 0.52644(7) 0.0663(4) Uani d 1
H H3 0.1346 -0.1407 0.5481 0.080 Uiso calc 1
C C4 0.27189(10) -0.1238(3) 0.55135(7) 0.0663(4) Uani d 1
H H4 0.2823 -0.2090 0.5904 0.080 Uiso calc 1
C C5 0.34419(9) -0.0404(2) 0.51839(6) 0.0565(3) Uani d 1
H H5 0.4033 -0.0731 0.5349 0.068 Uiso calc 1
C C6 0.33060(7) 0.09273(18) 0.46054(5) 0.0449(3) Uani d 1
C C7 0.41683(7) 0.35018(18) 0.40285(6) 0.0459(3) Uani d 1
C C8 0.34347(8) 0.5261(2) 0.40845(7) 0.0596(3) Uani d 1
H H8A 0.3241 0.5320 0.4543 0.071 Uiso calc 1
H H8B 0.3663 0.6739 0.3968 0.071 Uiso calc 1
C C9 0.26510(8) 0.4603(2) 0.36051(7) 0.0602(3) Uani d 1
C C10 0.49709(7) 0.40460(19) 0.36411(6) 0.0466(3) Uani d 1
C C11 0.53994(8) 0.6133(2) 0.36959(7) 0.0624(3) Uani d 1
H H11 0.5181 0.7232 0.3980 0.075 Uiso calc 1
C C12 0.61486(9) 0.6586(2) 0.33306(8) 0.0720(4) Uani d 1
H H12 0.6442 0.7974 0.3379 0.086 Uiso calc 1
C C13 0.64630(8) 0.5000(3) 0.28976(7) 0.0673(4) Uani d 1
H H13 0.6957 0.5331 0.2643 0.081 Uiso calc 1
C C14 0.60475(8) 0.2924(3) 0.28393(6) 0.0627(3) Uani d 1
H H14 0.6264 0.1845 0.2548 0.075 Uiso calc 1
C C15 0.53077(7) 0.2438(2) 0.32134(6) 0.0522(3) Uani d 1
H H15 0.5034 0.1022 0.3178 0.063 Uiso calc 1
C C16 0.14258(8) 0.1991(3) 0.33137(6) 0.0593(3) Uani d 1
H H16A 0.1336 0.0375 0.3358 0.071 Uiso calc 1
H H16B 0.1571 0.2284 0.2852 0.071 Uiso calc 1
C C17 0.05352(7) 0.3175(2) 0.34414(5) 0.0513(3) Uani d 1
C C18 0.04870(9) 0.5022(2) 0.38589(7) 0.0662(4) Uani d 1
H H18 0.1013 0.5564 0.4088 0.079 Uiso calc 1
C C19 -0.03416(9) 0.6081(3) 0.39392(8) 0.0759(4) Uani d 1
H H19 -0.0369 0.7328 0.4223 0.091 Uiso calc 1
C C20 -0.11235(9) 0.5294(3) 0.36009(8) 0.0704(4) Uani d 1
H H20 -0.1677 0.6016 0.3651 0.084 Uiso calc 1
C C21 -0.10814(8) 0.3448(3) 0.31912(7) 0.0668(4) Uani d 1
H H21 -0.1609 0.2900 0.2966 0.080 Uiso calc 1
C C22 -0.02581(8) 0.2394(2) 0.31100(6) 0.0595(3) Uani d 1
H H22 -0.0236 0.1141 0.2829 0.071 Uiso calc 1

loop_
_atom_site_aniso_label
_atom_site_aniso_U_11
_atom_site_aniso_U_22
_atom_site_aniso_U_33
_atom_site_aniso_U_12
_atom_site_aniso_U_13
_atom_site_aniso_U_23
O1 0.0594(6) 0.1204(9) 0.1077(8) 0.0146(6) 0.0168(5) 0.0682(8)
N1 0.0425(5) 0.0469(5) 0.0521(5) 0.0025(4) -0.0001(4) -0.0024(4)
N2 0.0423(5) 0.0628(6) 0.0491(5) 0.0057(4) 0.0040(4) 0.0092(4)
C1 0.0478(6) 0.0463(6) 0.0433(6) 0.0023(4) 0.0036(4) -0.0003(4)
C2 0.0487(6) 0.0674(8) 0.0574(7) -0.0014(5) 0.0064(5) 0.0068(6)
C3 0.0657(8) 0.0745(9) 0.0599(8) -0.0073(7) 0.0126(6) 0.0125(7)
C4 0.0775(9) 0.0708(9) 0.0499(7) -0.0024(7) -0.0010(6) 0.0141(6)
C5 0.0583(7) 0.0589(7) 0.0510(6) 0.0010(5) -0.0066(5) 0.0023(5)
C6 0.0467(6) 0.0418(5) 0.0458(6) 0.0002(4) 0.0011(4) -0.0044(5)
C7 0.0418(5) 0.0434(6) 0.0524(6) 0.0024(4) 0.0010(4) -0.0064(5)
C8 0.0548(7) 0.0426(6) 0.0835(9) 0.0056(5) 0.0222(6) -0.0005(6)
C9 0.0434(6) 0.0668(8) 0.0720(8) 0.0152(5) 0.0177(5) 0.0207(7)
C10 0.0374(5) 0.0482(6) 0.0539(6) 0.0029(4) -0.0006(4) -0.0008(5)
C11 0.0507(7) 0.0514(7) 0.0857(9) -0.0045(5) 0.0089(6) -0.0081(6)
C12 0.0495(7) 0.0635(8) 0.1033(11) -0.0066(6) 0.0073(7) 0.0098(8)
C13 0.0400(6) 0.0891(10) 0.0731(8) 0.0042(6) 0.0065(5) 0.0194(8)
C14 0.0490(6) 0.0831(9) 0.0564(7) 0.0137(6) 0.0056(5) -0.0032(6)
C15 0.0456(6) 0.0552(7) 0.0554(6) 0.0037(5) -0.0007(5) -0.0048(5)
C16 0.0504(6) 0.0810(9) 0.0461(6) 0.0112(6) 0.0013(5) -0.0011(6)
C17 0.0446(6) 0.0645(7) 0.0447(6) 0.0044(5) 0.0023(4) 0.0066(5)
C18 0.0435(6) 0.0796(9) 0.0752(8) 0.0022(6) 0.0003(6) -0.0129(7)
C19 0.0575(8) 0.0770(9) 0.0942(11) 0.0082(7) 0.0112(7) -0.0135(8)
C20 0.0439(6) 0.0825(10) 0.0852(10) 0.0103(6) 0.0087(6) 0.0155(8)
C21 0.0440(6) 0.0875(10) 0.0680(8) -0.0048(6) -0.0034(5) 0.0127(7)
C22 0.0543(7) 0.0705(8) 0.0531(7) -0.0039(6) -0.0012(5) 0.0025(6)

loop_
_atom_type_symbol
_atom_type_description
_atom_type_scat_dispersion_real
_atom_type_scat_dispersion_imag
_atom_type_scat_source
C C 0.0033 0.0016 'International Tables Vol C Tables 4.2.6.8 and 6.1.1.4'
H H 0.0000 0.0000 'International Tables Vol C Tables 4.2.6.8 and 6.1.1.4'
N N 0.0061 0.0033 'International Tables Vol C Tables 4.2.6.8 and 6.1.1.4'
O O 0.0106 0.0060 'International Tables Vol C Tables 4.2.6.8 and 6.1.1.4'

loop_
_geom_angle_atom_site_label_1
_geom_angle_atom_site_label_2
_geom_angle_atom_site_label_3
_geom_angle
C7 N1 C6 119.87(9)
C9 N2 C1 123.75(10)
C9 N2 C16 117.08(10)
C1 N2 C16 118.87(10)
C2 C1 C6 118.89(10)
C2 C1 N2 118.52(10)
C6 C1 N2 122.49(10)
C3 C2 C1 121.31(12)
C3 C2 H2 119.3
C1 C2 H2 119.3
C2 C3 C4 119.79(12)
C2 C3 H3 120.1
C4 C3 H3 120.1
C5 C4 C3 120.02(12)
C5 C4 H4 120.0
C3 C4 H4 120.0
C4 C5 C6 121.21(11)
C4 C5 H5 119.4
C6 C5 H5 119.4
C5 C6 C1 118.75(10)
C5 C6 N1 116.23(9)
C1 C6 N1 124.74(10)
N1 C7 C10 119.13(9)
N1 C7 C8 121.86(10)
C10 C7 C8 118.90(10)
C9 C8 C7 107.40(10)
C9 C8 H8A 110.2
C7 C8 H8A 110.2
C9 C8 H8B 110.2
C7 C8 H8B 110.2
H8A C8 H8B 108.5
O1 C9 N2 121.64(14)
O1 C9 C8 122.78(13)
N2 C9 C8 115.56(10)
C15 C10 C11 118.80(11)
C15 C10 C7 119.57(10)
C11 C10 C7 121.63(10)
C12 C11 C10 120.27(13)
C12 C11 H11 119.9
C10 C11 H11 119.9
C13 C12 C11 120.40(13)
C13 C12 H12 119.8
C11 C12 H12 119.8
C12 C13 C14 119.99(12)
C12 C13 H13 120.0
C14 C13 H13 120.0
C13 C14 C15 120.03(12)
C13 C14 H14 120.0
C15 C14 H14 120.0
C14 C15 C10 120.48(12)
C14 C15 H15 119.8
C10 C15 H15 119.8
N2 C16 C17 115.33(10)
N2 C16 H16A 108.4
C17 C16 H16A 108.4
N2 C16 H16B 108.4
C17 C16 H16B 108.4
H16A C16 H16B 107.5
C18 C17 C22 118.64(11)
C18 C17 C16 122.87(11)
C22 C17 C16 118.47(11)
C17 C18 C19 120.36(12)
C17 C18 H18 119.8
C19 C18 H18 119.8
C20 C19 C18 120.24(14)
C20 C19 H19 119.9
C18 C19 H19 119.9
C21 C20 C19 119.65(12)
C21 C20 H20 120.2
C19 C20 H20 120.2
C20 C21 C22 120.21(12)
C20 C21 H21 119.9
C22 C21 H21 119.9
C21 C22 C17 120.89(13)
C21 C22 H22 119.6
C17 C22 H22 119.6

loop_
_geom_bond_atom_site_label_1
_geom_bond_atom_site_label_2
_geom_bond_distance
O1 C9 1.2139(15)
N1 C7 1.2773(14)
N1 C6 1.4103(13)
N2 C9 1.3672(16)
N2 C1 1.4190(14)
N2 C16 1.4653(15)
C1 C2 1.3969(16)
C1 C6 1.4048(15)
C2 C3 1.3719(18)
C2 H2 0.9300
C3 C4 1.383(2)
C3 H3 0.9300
C4 C5 1.3731(19)
C4 H4 0.9300
C5 C6 1.3971(16)
C5 H5 0.9300
C7 C10 1.4820(15)
C7 C8 1.5078(15)
C8 C9 1.5007(19)
C8 H8A 0.9700
C8 H8B 0.9700
C10 C15 1.3865(15)
C10 C11 1.3879(17)
C11 C12 1.3808(18)
C11 H11 0.9300
C12 C13 1.372(2)
C12 H12 0.9300
C13 C14 1.374(2)
C13 H13 0.9300
C14 C15 1.3836(17)
C14 H14 0.9300
C15 H15 0.9300
C16 C17 1.5193(16)
C16 H16A 0.9700
C16 H16B 0.9700
C17 C18 1.3766(18)
C17 C22 1.3832(17)
C18 C19 1.3873(18)
C18 H18 0.9300
C19 C20 1.377(2)
C19 H19 0.9300
C20 C21 1.366(2)
C20 H20 0.9300
C21 C22 1.3795(18)
C21 H21 0.9300
C22 H22 0.9300

loop_
_geom_hbond_atom_site_label_D
_geom_hbond_atom_site_label_H
_geom_hbond_atom_site_label_A
_geom_hbond_site_symmetry_A
_geom_hbond_distance_DH
_geom_hbond_distance_HA
_geom_hbond_distance_DA
_geom_hbond_angle_DHA
C14 H14 O1 2_645 0.93 2.47 3.2808(17) 145
C4 H4 Cg1 3_656 0.93 2.98 3.767(2) 143

loop_
_geom_torsion_atom_site_label_1
_geom_torsion_atom_site_label_2
_geom_torsion_atom_site_label_3
_geom_torsion_atom_site_label_4
_geom_torsion
C9 N2 C1 C2 139.33(12)
C16 N2 C1 C2 -34.13(15)
C9 N2 C1 C6 -44.34(16)
C16 N2 C1 C6 142.19(11)
C6 C1 C2 C3 1.24(19)
N2 C1 C2 C3 177.70(12)
C1 C2 C3 C4 0.1(2)
C2 C3 C4 C5 -1.5(2)
C3 C4 C5 C6 1.6(2)
C4 C5 C6 C1 -0.32(18)
C4 C5 C6 N1 -174.53(12)
C2 C1 C6 C5 -1.09(17)
N2 C1 C6 C5 -177.40(10)
C2 C1 C6 N1 172.58(11)
N2 C1 C6 N1 -3.73(17)
C7 N1 C6 C5 -140.63(11)
C7 N1 C6 C1 45.55(15)
C6 N1 C7 C10 -175.68(9)
C6 N1 C7 C8 0.61(16)
N1 C7 C8 C9 -73.35(14)
C10 C7 C8 C9 102.95(11)
C1 N2 C9 O1 -176.47(11)
C16 N2 C9 O1 -2.89(17)
C1 N2 C9 C8 4.97(16)
C16 N2 C9 C8 178.55(9)
C7 C8 C9 O1 -111.96(14)
C7 C8 C9 N2 66.58(13)
N1 C7 C10 C15 38.62(15)
C8 C7 C10 C15 -137.79(12)
N1 C7 C10 C11 -141.23(12)
C8 C7 C10 C11 42.37(16)
C15 C10 C11 C12 -0.15(19)
C7 C10 C11 C12 179.70(11)
C10 C11 C12 C13 1.6(2)
C11 C12 C13 C14 -1.8(2)
C12 C13 C14 C15 0.5(2)
C13 C14 C15 C10 1.00(18)
C11 C10 C15 C14 -1.16(17)
C7 C10 C15 C14 178.99(10)
C9 N2 C16 C17 -81.50(13)
C1 N2 C16 C17 92.40(13)
N2 C16 C17 C18 11.36(18)
N2 C16 C17 C22 -170.31(11)
C22 C17 C18 C19 -0.5(2)
C16 C17 C18 C19 177.85(13)
C17 C18 C19 C20 -0.1(2)
C18 C19 C20 C21 0.7(2)
C19 C20 C21 C22 -0.8(2)
C20 C21 C22 C17 0.2(2)
C18 C17 C22 C21 0.41(19)
C16 C17 C22 C21 -177.99(12)

_cod_database_fobs_code 1544791
